data_4120597
loop_
_publ_author_name
'Beves, Jonathon E.'
'Blanco, Victor'
'Blight, Barry A.'
'Carrillo, Romen'
'D'Souza, Daniel M'
'Howgego, David'
'Leigh, David A.'
'Slawin, Alexandra M. Z.'
'Symes, Mark D.'

_publ_section_title
;
 Toward Metal Complexes That Can Directionally Walk Along Tracks:
 Controlled Stepping of a Molecular Biped with a Palladium(II) Foot.
;
_journal_issue 5
_journal_name_full 'Journal of the American Chemical Society'
_journal_page_first 2094
_journal_page_last 2100
_journal_paper_doi 10.1021/ja4123973
_journal_volume 136
_journal_year 2014
_chemical_formula_sum 'C101 H103 D16 N15 O13 Pd Pt'
_chemical_formula_weight 2068.70
_chemical_name_systematic
;
 ?
;
_space_group_IT_number 2
_symmetry_cell_setting triclinic
_symmetry_space_group_name_Hall '-P 1'
_symmetry_space_group_name_H-M 'P -1'
_atom_sites_solution_hydrogens geom
_atom_sites_solution_primary direct
_atom_sites_solution_secondary difmap
_audit_creation_method SHELXL-97
_cell_angle_alpha 104.533(6)
_cell_angle_beta 96.912(8)
_cell_angle_gamma 94.763(4)
_cell_formula_units_Z 2
_cell_length_a 14.238(4)
_cell_length_b 18.939(5)
_cell_length_c 19.681(5)
_cell_measurement_reflns_used 16920
_cell_measurement_temperature 93(2)
_cell_measurement_theta_max 25.35
_cell_measurement_theta_min 2.16
_cell_volume 5064(2)
_computing_structure_refinement 'SHELXL-97 (Sheldrick, 2008)'
_diffrn_ambient_temperature 93(2)
_diffrn_measured_fraction_theta_full 0.971
_diffrn_measured_fraction_theta_max 0.963
_diffrn_measurement_device_type 'Rigaku Mercury70'
_diffrn_measurement_method \w
_diffrn_radiation_monochromator graphite
_diffrn_radiation_source 'fine-focus sealed tube'
_diffrn_radiation_type MoK\a
_diffrn_radiation_wavelength 0.71075
_diffrn_reflns_av_R_equivalents 0.0554
_diffrn_reflns_av_sigmaI/netI 0.0822
_diffrn_reflns_limit_h_max 15
_diffrn_reflns_limit_h_min -17
_diffrn_reflns_limit_k_max 17
_diffrn_reflns_limit_k_min -22
_diffrn_reflns_limit_l_max 23
_diffrn_reflns_limit_l_min -23
_diffrn_reflns_number 32421
_diffrn_reflns_theta_full 25.00
_diffrn_reflns_theta_max 25.33
_diffrn_reflns_theta_min 2.16
_exptl_absorpt_coefficient_mu 1.624
_exptl_absorpt_correction_T_max 0.9529
_exptl_absorpt_correction_T_min 0.7372
_exptl_absorpt_correction_type multi-scan
_exptl_absorpt_process_details 'REQAB (Rigaku, 1998)'
_exptl_crystal_colour yellow
_exptl_crystal_density_diffrn 1.357
_exptl_crystal_density_method 'not measured'
_exptl_crystal_description prism
_exptl_crystal_F_000 2116
_exptl_crystal_size_max 0.20
_exptl_crystal_size_mid 0.20
_exptl_crystal_size_min 0.03
_refine_diff_density_max 5.311
_refine_diff_density_min -1.898
_refine_diff_density_rms 0.199
_refine_ls_extinction_method none
_refine_ls_goodness_of_fit_ref 1.231
_refine_ls_hydrogen_treatment constr
_refine_ls_matrix_type full
_refine_ls_number_parameters 1168
_refine_ls_number_reflns 17832
_refine_ls_number_restraints 35
_refine_ls_restrained_S_all 1.229
_refine_ls_R_factor_all 0.1292
_refine_ls_R_factor_gt 0.1041
_refine_ls_shift/su_max 0.000
_refine_ls_shift/su_mean 0.000
_refine_ls_structure_factor_coef Fsqd
_refine_ls_weighting_details 'calc w=1/[\s^2^(Fo^2^)+(0.2000P)^2^+0.0000P] where P=(Fo^2^+2Fc^2^)/3'
_refine_ls_weighting_scheme calc
_refine_ls_wR_factor_gt 0.2988
_refine_ls_wR_factor_ref 0.3374
_reflns_number_gt 13196
_reflns_number_total 17832
_reflns_threshold_expression >2\s(I)
_cod_data_source_file ja4123973_si_001.cif
_cod_data_source_block 182-pd-pt-macrocycle
_cod_depositor_comments
;
The following automatic conversions were performed:

'_symmetry_cell_setting' value 'Triclinic' changed to 'triclinic'
according to
/usr/data/users/saulius/automatic-downloads/current/ACS/lib/dictionaries/cif_core.dic
dictionary named 'cif_core.dic' version 2.4.2 from 2011-04-26.

Automatic conversion script
Id: cif_fix_values 2281 2013-09-26 08:29:07Z andrius 
;
_cod_original_sg_symbol_H-M P-1
_cod_database_code 4120597

loop_
_symmetry_equiv_pos_as_xyz
'x, y, z'
'-x, -y, -z'

loop_
_atom_site_label
_atom_site_type_symbol
_atom_site_fract_x
_atom_site_fract_y
_atom_site_fract_z
_atom_site_U_iso_or_equiv
_atom_site_adp_type
_atom_site_occupancy
_atom_site_symmetry_multiplicity
_atom_site_calc_flag
_atom_site_refinement_flags
Pt1 Pt -0.05107(3) 0.871765(19) 0.912006(19) 0.06389(14) Uani 1 1 d .
Pd1 Pd 0.40078(4) 0.83852(3) 0.53532(3) 0.04346(16) Uani 1 1 d .
O27 O -0.2785(8) 1.0977(5) 0.8227(5) 0.108(3) Uani 1 1 d .
O48 O 0.2429(4) 1.1168(3) 0.5100(3) 0.0596(15) Uani 1 1 d .
O49 O 0.1184(6) 1.4969(4) 0.8579(3) 0.0737(19) Uani 1 1 d .
O77 O -0.1808(7) 1.0211(5) 1.0487(6) 0.110(3) Uani 1 1 d .
O78 O -0.0749(8) 0.8738(6) 0.7021(4) 0.116(3) Uani 1 1 d .
O79 O 0.5562(4) 1.0402(3) 0.6177(3) 0.0586(15) Uani 1 1 d .
O80 O 0.1353(4) 0.8282(3) 0.4229(3) 0.0526(14) Uani 1 1 d .
O92 O -0.3945(10) 0.4171(8) 0.8864(8) 0.150(5) Uani 1 1 d .
O97 O 0.3465(4) 0.78209(19) 0.84256(14) 0.1000(15) Uani 1 1 d DU
O112 O 0.5782(12) 0.7950(8) 0.2051(6) 0.155(5) Uani 1 1 d .
O123 O 0.0806(10) 0.9043(6) 0.6450(6) 0.137(4) Uani 1 1 d .
H123 H 0.0296 0.8973 0.6610 0.164 Uiso 1 1 calc R
O126 O -0.3015(8) 0.4145(6) 0.9836(5) 0.115(3) Uani 1 1 d .
O127 O 0.7017(6) 0.5140(5) 0.3570(6) 0.104(3) Uani 1 1 d .
H127 H 0.6667 0.5344 0.3856 0.125 Uiso 1 1 calc R
N2 N -0.0910(7) 0.9269(4) 1.0039(5) 0.072(2) Uani 1 1 d .
N5 N -0.1221(6) 0.9409(4) 0.8773(5) 0.067(2) Uani 1 1 d .
N11 N -0.0322(6) 0.8434(5) 0.8086(4) 0.072(2) Uani 1 1 d .
N30 N -0.2696(5) 1.2288(4) 0.7702(3) 0.0528(17) Uani 1 1 d .
N31 N -0.2670(6) 1.2825(5) 0.8299(5) 0.073(2) Uani 1 1 d .
N32 N -0.1907(7) 1.3273(5) 0.8326(4) 0.072(2) Uani 1 1 d .
N42 N 0.1951(5) 1.3446(4) 0.6144(4) 0.0596(19) Uani 1 1 d .
N43 N 0.2161(6) 1.3028(5) 0.5539(4) 0.065(2) Uani 1 1 d .
N44 N 0.1447(5) 1.2485(4) 0.5306(4) 0.0545(17) Uani 1 1 d .
N52 N 0.5124(5) 0.9142(4) 0.5867(4) 0.0509(16) Uani 1 1 d .
N55 N 0.3487(5) 0.9276(4) 0.5261(4) 0.0501(16) Uani 1 1 d .
N61 N 0.2717(5) 0.7942(4) 0.4775(4) 0.0495(16) Uani 1 1 d .
N81 N 0.0252(7) 0.7979(5) 0.9472(4) 0.067(2) Uani 1 1 d .
N101 N 0.4610(5) 0.7436(4) 0.5482(4) 0.0550(17) Uani 1 1 d .
N120 N 0.5774(7) 0.5543(6) 0.5749(6) 0.083(3) Uani 1 1 d .
C1 C -0.0659(10) 0.9163(7) 1.0738(5) 0.086(3) Uani 1 1 d .
H1A H -0.0810 0.9590 1.1098 0.103 Uiso 1 1 calc R
H1B H 0.0036 0.9141 1.0825 0.103 Uiso 1 1 calc R
C3 C -0.1471(9) 0.9803(6) 0.9992(7) 0.082(3) Uani 1 1 d .
C4 C -0.1657(7) 0.9884(6) 0.9269(8) 0.082(3) Uani 1 1 d .
C6 C -0.1274(8) 0.9401(6) 0.8094(6) 0.079(3) Uani 1 1 d .
C7 C -0.1809(10) 0.9918(7) 0.7843(8) 0.113(5) Uani 1 1 d .
H7 H -0.1879 0.9939 0.7362 0.136 Uiso 1 1 calc R
C8 C -0.2225(8) 1.0395(6) 0.8370(11) 0.106(6) Uani 1 1 d .
C9 C -0.2141(9) 1.0381(8) 0.9051(9) 0.102(4) Uani 1 1 d .
H9 H -0.2426 1.0725 0.9379 0.122 Uiso 1 1 calc R
C10 C -0.0776(9) 0.8837(7) 0.7706(6) 0.088(4) Uani 1 1 d .
C12 C 0.0176(9) 0.7789(7) 0.7754(5) 0.078(3) Uani 1 1 d .
H12A H 0.0343 0.7840 0.7293 0.094 Uiso 1 1 calc R
H12B H 0.0776 0.7789 0.8067 0.094 Uiso 1 1 calc R
C13 C -0.0427(8) 0.7079(6) 0.7640(5) 0.070(3) Uani 1 1 d .
C14 C 0.0013(9) 0.6476(8) 0.7687(7) 0.098(4) Uani 1 1 d .
H14 H 0.0686 0.6515 0.7795 0.117 Uiso 1 1 calc R
C15 C -0.0547(11) 0.5789(7) 0.7574(8) 0.099(4) Uani 1 1 d .
H15 H -0.0239 0.5380 0.7641 0.118 Uiso 1 1 calc R
C16 C -0.1479(8) 0.5697(7) 0.7380(5) 0.072(3) Uani 1 1 d .
C17 C -0.1866(11) 0.6285(7) 0.7397(8) 0.106(5) Uani 1 1 d .
H17 H -0.2540 0.6251 0.7367 0.127 Uiso 1 1 calc R
C18 C -0.1378(9) 0.6978(7) 0.7457(7) 0.093(4) Uani 1 1 d .
H18 H -0.1713 0.7368 0.7371 0.112 Uiso 1 1 calc R
C19 C -0.2072(9) 0.4940(6) 0.7233(6) 0.082(3) Uani 1 1 d .
H19A H -0.1643 0.4563 0.7242 0.123 Uiso 1 1 calc R
H19B H -0.2463 0.4827 0.6765 0.123 Uiso 1 1 calc R
H19C H -0.2486 0.4951 0.7598 0.123 Uiso 1 1 calc R
C20 C -0.1194(8) 0.8451(6) 1.0827(5) 0.073(3) Uani 1 1 d .
C21 C -0.0783(8) 0.8065(7) 1.1249(6) 0.079(3) Uani 1 1 d .
H21 H -0.0144 0.8211 1.1476 0.095 Uiso 1 1 calc R
C22 C -0.1306(9) 0.7447(7) 1.1350(6) 0.081(3) Uani 1 1 d .
H22 H -0.1011 0.7198 1.1666 0.097 Uiso 1 1 calc R
C23 C -0.2179(9) 0.7193(7) 1.1034(6) 0.081(3) Uani 1 1 d .
C24 C -0.2619(8) 0.7573(7) 1.0583(7) 0.085(3) Uani 1 1 d .
H24 H -0.3240 0.7402 1.0329 0.102 Uiso 1 1 calc R
C25 C -0.2101(8) 0.8228(6) 1.0516(7) 0.080(3) Uani 1 1 d .
H25 H -0.2408 0.8515 1.0244 0.096 Uiso 1 1 calc R
C26 C -0.2687(11) 0.6512(8) 1.1128(8) 0.099(4) Uani 1 1 d .
H26A H -0.3325 0.6416 1.0850 0.149 Uiso 1 1 calc R
H26B H -0.2742 0.6575 1.1631 0.149 Uiso 1 1 calc R
H26C H -0.2329 0.6097 1.0965 0.149 Uiso 1 1 calc R
C28 C -0.2822(12) 1.0876(8) 0.7569(6) 0.134(6) Uani 1 1 d .
H28A H -0.3193 1.0403 0.7297 0.161 Uiso 1 1 calc R
H28B H -0.2183 1.0915 0.7422 0.161 Uiso 1 1 calc R
C29 C -0.3448(7) 1.1656(5) 0.7514(5) 0.065(2) Uani 1 1 d .
H29A H -0.3786 1.1589 0.7028 0.078 Uiso 1 1 calc R
H29B H -0.3916 1.1728 0.7851 0.078 Uiso 1 1 calc R
C33 C -0.1445(6) 1.3034(4) 0.7768(4) 0.0478(18) Uani 1 1 d .
C34 C -0.1949(6) 1.2397(5) 0.7357(4) 0.052(2) Uani 1 1 d .
H34 H -0.1810 1.2096 0.6925 0.062 Uiso 1 1 calc R
C35 C -0.0533(6) 1.3394(4) 0.7644(4) 0.0506(19) Uani 1 1 d .
C36 C -0.0149(6) 1.3118(4) 0.7038(4) 0.0483(19) Uani 1 1 d .
H36 H -0.0480 1.2703 0.6688 0.058 Uiso 1 1 calc R
C37 C 0.0725(6) 1.3440(4) 0.6925(4) 0.0482(18) Uani 1 1 d .
C38 C 0.1179(7) 1.4070(5) 0.7438(4) 0.055(2) Uani 1 1 d .
H38 H 0.1764 1.4307 0.7373 0.066 Uiso 1 1 calc R
C39 C 0.0765(7) 1.4347(5) 0.8043(4) 0.057(2) Uani 1 1 d .
C40 C -0.0065(7) 1.4031(5) 0.8157(4) 0.056(2) Uani 1 1 d .
H40 H -0.0331 1.4231 0.8573 0.067 Uiso 1 1 calc R
C41 C 0.1140(6) 1.3150(4) 0.6292(4) 0.0488(18) Uani 1 1 d .
C45 C 0.0785(6) 1.2530(4) 0.5738(4) 0.0483(18) Uani 1 1 d .
H45 H 0.0210 1.2215 0.5681 0.058 Uiso 1 1 calc R
C46 C 0.1455(7) 1.1940(5) 0.4614(4) 0.062(2) Uani 1 1 d .
H46A H 0.2004 1.2090 0.4395 0.074 Uiso 1 1 calc R
H46B H 0.0866 1.1941 0.4290 0.074 Uiso 1 1 calc R
C47 C 0.1521(6) 1.1168(5) 0.4694(5) 0.058(2) Uani 1 1 d .
H47A H 0.1001 1.1023 0.4940 0.070 Uiso 1 1 calc R
H47B H 0.1464 1.0815 0.4221 0.070 Uiso 1 1 calc R
C50 C 0.2057(10) 1.5319(7) 0.8493(6) 0.091(4) Uani 1 1 d .
H50A H 0.2270 1.5742 0.8902 0.137 Uiso 1 1 calc R
H50B H 0.1972 1.5485 0.8059 0.137 Uiso 1 1 calc R
H50C H 0.2534 1.4973 0.8458 0.137 Uiso 1 1 calc R
C51 C 0.6062(6) 0.8991(5) 0.6170(5) 0.058(2) Uani 1 1 d .
H51A H 0.6536 0.9424 0.6230 0.070 Uiso 1 1 calc R
H51B H 0.6269 0.8569 0.5836 0.070 Uiso 1 1 calc R
C53 C 0.5006(6) 0.9841(5) 0.5898(4) 0.054(2) Uani 1 1 d .
C54 C 0.4009(6) 0.9911(5) 0.5541(4) 0.0503(19) Uani 1 1 d .
C56 C 0.2587(5) 0.9213(4) 0.4902(4) 0.0450(17) Uani 1 1 d .
C57 C 0.2202(6) 0.9834(5) 0.4839(4) 0.0489(19) Uani 1 1 d .
H57 H 0.1573 0.9799 0.4597 0.059 Uiso 1 1 calc R
C58 C 0.2732(6) 1.0521(5) 0.5130(4) 0.0510(19) Uani 1 1 d .
C59 C 0.3650(6) 1.0556(5) 0.5493(4) 0.054(2) Uani 1 1 d .
H59 H 0.4021 1.1017 0.5704 0.065 Uiso 1 1 calc R
C60 C 0.2161(6) 0.8412(5) 0.4603(4) 0.0486(19) Uani 1 1 d .
C62 C 0.2342(6) 0.7164(4) 0.4490(5) 0.0502(19) Uani 1 1 d .
H62A H 0.2870 0.6866 0.4553 0.060 Uiso 1 1 calc R
H62B H 0.2137 0.7072 0.3974 0.060 Uiso 1 1 calc R
C63 C 0.1514(5) 0.6889(4) 0.4815(4) 0.0448(17) Uani 1 1 d .
C64 C 0.1227(6) 0.7297(4) 0.5424(4) 0.0492(19) Uani 1 1 d .
H64 H 0.1555 0.7770 0.5655 0.059 Uiso 1 1 calc R
C65 C 0.0471(6) 0.7030(5) 0.5704(4) 0.057(2) Uani 1 1 d .
H65 H 0.0305 0.7319 0.6132 0.068 Uiso 1 1 calc R
C66 C -0.0062(6) 0.6338(5) 0.5374(4) 0.055(2) Uani 1 1 d .
C67 C 0.0245(7) 0.5939(5) 0.4770(5) 0.062(2) Uani 1 1 d .
H67 H -0.0079 0.5464 0.4540 0.075 Uiso 1 1 calc R
C68 C 0.1008(6) 0.6197(5) 0.4478(4) 0.052(2) Uani 1 1 d .
H68 H 0.1183 0.5905 0.4055 0.063 Uiso 1 1 calc R
C69 C -0.0903(8) 0.6062(6) 0.5682(6) 0.075(3) Uani 1 1 d .
H69A H -0.0994 0.6433 0.6109 0.112 Uiso 1 1 calc R
H69B H -0.0779 0.5605 0.5806 0.112 Uiso 1 1 calc R
H69C H -0.1479 0.5970 0.5331 0.112 Uiso 1 1 calc R
C70 C 0.6034(6) 0.8819(5) 0.6892(5) 0.055(2) Uani 1 1 d .
C71 C 0.5535(6) 0.9245(5) 0.7403(5) 0.058(2) Uani 1 1 d .
H71 H 0.5187 0.9620 0.7295 0.070 Uiso 1 1 calc R
C72 C 0.5570(7) 0.9102(6) 0.8051(5) 0.069(3) Uani 1 1 d .
H72 H 0.5211 0.9371 0.8382 0.082 Uiso 1 1 calc R
C73 C 0.6100(8) 0.8587(7) 0.8257(6) 0.080(3) Uani 1 1 d .
C74 C 0.6578(7) 0.8182(7) 0.7747(5) 0.075(3) Uani 1 1 d .
H74 H 0.6947 0.7823 0.7867 0.090 Uiso 1 1 calc R
C75 C 0.6540(6) 0.8280(7) 0.7060(6) 0.071(3) Uani 1 1 d .
H75 H 0.6857 0.7980 0.6718 0.085 Uiso 1 1 calc R
C76 C 0.6105(11) 0.8432(10) 0.8968(6) 0.114(5) Uani 1 1 d .
H76A H 0.5731 0.8772 0.9255 0.171 Uiso 1 1 calc R
H76B H 0.6762 0.8499 0.9209 0.171 Uiso 1 1 calc R
H76C H 0.5824 0.7926 0.8905 0.171 Uiso 1 1 calc R
C82 C 0.1212(9) 0.8100(6) 0.9589(5) 0.078(3) Uani 1 1 d .
H82 H 0.1523 0.8532 0.9516 0.093 Uiso 1 1 calc R
C83 C 0.1759(10) 0.7594(6) 0.9818(6) 0.081(3) Uani 1 1 d .
C84 C 0.1301(10) 0.6964(6) 0.9909(6) 0.078(3) Uani 1 1 d .
H84 H 0.1667 0.6622 1.0064 0.094 Uiso 1 1 calc R
C85 C 0.0339(10) 0.6822(6) 0.9782(5) 0.079(3) Uani 1 1 d .
C86 C -0.0168(9) 0.7356(6) 0.9547(6) 0.075(3) Uani 1 1 d .
H86 H -0.0843 0.7262 0.9439 0.090 Uiso 1 1 calc R
C87 C -0.0161(11) 0.6169(7) 0.9919(8) 0.102(4) Uani 1 1 d .
D87A H -0.0204 0.6276 1.0432 0.122 Uiso 1 1 calc R
D87B H 0.0229 0.5758 0.9804 0.122 Uiso 1 1 calc R
C88 C -0.1144(14) 0.5922(7) 0.9515(8) 0.111(5) Uani 1 1 d .
D88A H -0.1103 0.5853 0.9004 0.134 Uiso 1 1 calc R
D88B H -0.1541 0.6324 0.9655 0.134 Uiso 1 1 calc R
C89 C -0.1672(12) 0.5214(8) 0.9602(7) 0.100(4) Uani 1 1 d .
H89A H -0.1295 0.4801 0.9448 0.120 Uiso 1 1 calc R
H89B H -0.1719 0.5273 1.0111 0.120 Uiso 1 1 calc R
C90 C -0.2661(18) 0.5024(9) 0.9182(10) 0.156(9) Uani 1 1 d .
H90A H -0.3002 0.5465 0.9272 0.188 Uiso 1 1 calc R
H90B H -0.2611 0.4876 0.8669 0.188 Uiso 1 1 calc R
C91 C -0.3205(13) 0.4435(10) 0.9364(8) 0.121(6) Uani 1 1 d .
C93 C -0.4527(17) 0.371(2) 0.9079(19) 0.239(15) Uani 1 1 d .
H93A H -0.5078 0.3511 0.8710 0.359 Uiso 1 1 calc R
H93B H -0.4745 0.3972 0.9517 0.359 Uiso 1 1 calc R
H93C H -0.4186 0.3305 0.9169 0.359 Uiso 1 1 calc R
C94 C 0.2855(8) 0.7778(7) 0.9957(7) 0.095(4) Uani 1 1 d .
D94A H 0.3017 0.8299 0.9966 0.114 Uiso 1 1 calc R
D94B H 0.3095 0.7718 1.0430 0.114 Uiso 1 1 calc R
C95 C 0.3349(8) 0.7310(5) 0.9417(2) 0.082(3) Uani 1 1 d D
D95A H 0.3265 0.6806 0.9477 0.098 Uiso 1 1 calc R
D95B H 0.4038 0.7485 0.9545 0.098 Uiso 1 1 calc R
C96 C 0.3092(9) 0.7250(4) 0.8641(3) 0.1400(18) Uani 1 1 d DU
H96A H 0.3307 0.6794 0.8367 0.168 Uiso 1 1 calc R
H96B H 0.2389 0.7203 0.8527 0.168 Uiso 1 1 calc R
C98 C 0.3281(2) 0.7813(4) 0.77345(16) 0.078(3) Uani 1 1 d D
H98A H 0.3364 0.8327 0.7700 0.093 Uiso 1 1 calc R
H98B H 0.2603 0.7620 0.7562 0.093 Uiso 1 1 calc R
C99 C 0.3875(6) 0.7374(5) 0.7244(4) 0.073(3) Uani 1 1 d D
D99A H 0.3682 0.6845 0.7184 0.088 Uiso 1 1 calc R
D99B H 0.4551 0.7485 0.7465 0.088 Uiso 1 1 calc R
C100 C 0.3785(7) 0.7526(5) 0.6516(5) 0.060(2) Uani 1 1 d .
D10A H 0.3117 0.7378 0.6283 0.072 Uiso 1 1 calc R
D10B H 0.3922 0.8062 0.6582 0.072 Uiso 1 1 calc R
C102 C 0.4433(6) 0.7140(5) 0.6023(5) 0.055(2) Uani 1 1 d .
C103 C 0.4806(6) 0.6526(5) 0.6126(5) 0.059(2) Uani 1 1 d .
H103 H 0.4648 0.6331 0.6503 0.071 Uiso 1 1 calc R
C104 C 0.5409(8) 0.6191(6) 0.5684(6) 0.070(3) Uani 1 1 d .
C105 C 0.5627(7) 0.6519(6) 0.5120(5) 0.066(3) Uani 1 1 d .
H105 H 0.6045 0.6311 0.4804 0.079 Uiso 1 1 calc R
C106 C 0.5221(7) 0.7127(5) 0.5052(5) 0.062(2) Uani 1 1 d .
C107 C 0.5456(7) 0.7480(5) 0.4481(5) 0.062(2) Uani 1 1 d .
D10C H 0.5287 0.7988 0.4596 0.074 Uiso 1 1 calc R
D10D H 0.6151 0.7505 0.4468 0.074 Uiso 1 1 calc R
C108 C 0.4942(5) 0.7069(4) 0.3773(5) 0.128(6) Uani 1 1 d D
D10E H 0.4245 0.7048 0.3774 0.153 Uiso 1 1 calc R
D10F H 0.5111 0.6561 0.3647 0.153 Uiso 1 1 calc R
C109 C 0.5233(13) 0.7468(9) 0.3249(7) 0.1298(18) Uani 1 1 d DU
H10A H 0.5166 0.7993 0.3446 0.156 Uiso 1 1 calc R
H10B H 0.4759 0.7290 0.2814 0.156 Uiso 1 1 calc R
C110 C 0.6216(11) 0.7435(13) 0.3016(10) 0.136(6) Uani 1 1 d .
H11A H 0.6230 0.6951 0.2680 0.163 Uiso 1 1 calc R
H11B H 0.6698 0.7479 0.3436 0.163 Uiso 1 1 calc R
C111 C 0.6490(16) 0.8051(12) 0.2653(8) 0.148(8) Uani 1 1 d .
H11C H 0.6498 0.8542 0.2984 0.178 Uiso 1 1 calc R
H11D H 0.7128 0.8008 0.2507 0.178 Uiso 1 1 calc R
C113 C 0.5882(10) 0.8486(6) 0.1668(6) 0.148(8) Uani 1 1 d G
C114 C 0.5141(8) 0.8460(7) 0.1129(6) 0.130(6) Uani 1 1 d G
H114 H 0.4617 0.8086 0.1026 0.157 Uiso 1 1 calc R
C115 C 0.5167(9) 0.8980(8) 0.0742(6) 0.168(9) Uani 1 1 d G
H115 H 0.4661 0.8962 0.0374 0.202 Uiso 1 1 calc R
C116 C 0.5934(11) 0.9527(7) 0.0893(7) 0.1342(18) Uani 1 1 d GU
C117 C 0.6674(10) 0.9554(7) 0.1431(8) 0.1917(18) Uani 1 1 d GU
H117 H 0.7198 0.9928 0.1534 0.230 Uiso 1 1 calc R
C118 C 0.6648(9) 0.9033(7) 0.1818(6) 0.185(11) Uani 1 1 d G
H118 H 0.7155 0.9051 0.2186 0.222 Uiso 1 1 calc R
C119 C 0.599(3) 1.008(2) 0.0372(15) 0.251(16) Uani 1 1 d .
H11E H 0.5455 1.0378 0.0415 0.302 Uiso 1 1 calc R
H11F H 0.5949 0.9791 -0.0120 0.302 Uiso 1 1 calc R
H11G H 0.6591 1.0405 0.0512 0.302 Uiso 1 1 calc R
C121 C 0.5514(9) 0.5231(7) 0.6305(7) 0.087(3) Uani 1 1 d .
H21C H 0.5818 0.4783 0.6288 0.130 Uiso 1 1 calc R
H21D H 0.4820 0.5112 0.6239 0.130 Uiso 1 1 calc R
H21E H 0.5725 0.5586 0.6766 0.130 Uiso 1 1 calc R
C122 C 0.6467(8) 0.5218(6) 0.5356(7) 0.080(3) Uani 1 1 d .
H22F H 0.6611 0.4770 0.5491 0.120 Uiso 1 1 calc R
H22G H 0.7049 0.5564 0.5455 0.120 Uiso 1 1 calc R
H22H H 0.6222 0.5093 0.4848 0.120 Uiso 1 1 calc R
C124 C 0.1608(13) 0.9267(11) 0.7044(11) 0.134(6) Uani 1 1 d .
H12C H 0.1501 0.9725 0.7384 0.161 Uiso 1 1 calc R
H12D H 0.1657 0.8879 0.7298 0.161 Uiso 1 1 calc R
C125 C 0.2451(13) 0.9379(9) 0.6760(9) 0.121(5) Uani 1 1 d .
H12I H 0.2991 0.9528 0.7145 0.181 Uiso 1 1 calc R
H12J H 0.2398 0.9765 0.6512 0.181 Uiso 1 1 calc R
H12K H 0.2553 0.8922 0.6427 0.181 Uiso 1 1 calc R
C128 C 0.7597(10) 0.4688(8) 0.3897(8) 0.102(5) Uani 1 1 d .
H12E H 0.8004 0.4998 0.4329 0.123 Uiso 1 1 calc R
H12F H 0.7183 0.4319 0.4036 0.123 Uiso 1 1 calc R
C129 C 0.8173(13) 0.4331(10) 0.3415(9) 0.124(6) Uani 1 1 d .
H12L H 0.8564 0.4025 0.3638 0.186 Uiso 1 1 calc R
H12M H 0.8587 0.4698 0.3282 0.186 Uiso 1 1 calc R
H12N H 0.7767 0.4020 0.2990 0.186 Uiso 1 1 calc R

loop_
_atom_site_aniso_label
_atom_site_aniso_U_11
_atom_site_aniso_U_22
_atom_site_aniso_U_33
_atom_site_aniso_U_23
_atom_site_aniso_U_13
_atom_site_aniso_U_12
Pt1 0.0749(3) 0.0514(2) 0.0645(2) 0.01635(17) 0.00325(19) 0.00938(18)
Pd1 0.0419(3) 0.0470(3) 0.0427(3) 0.0157(2) 0.0067(2) -0.0004(2)
O27 0.125(7) 0.078(6) 0.116(7) 0.024(5) 0.025(6) -0.012(5)
O48 0.064(3) 0.052(3) 0.063(3) 0.019(3) 0.005(3) 0.007(3)
O49 0.097(5) 0.053(4) 0.060(4) 0.002(3) 0.008(3) -0.009(3)
O77 0.109(6) 0.077(5) 0.144(8) 0.008(5) 0.049(6) 0.037(5)
O78 0.140(8) 0.135(8) 0.059(4) 0.033(5) -0.020(5) -0.030(6)
O79 0.052(3) 0.055(3) 0.062(3) 0.014(3) -0.004(3) -0.007(3)
O80 0.045(3) 0.048(3) 0.059(3) 0.010(2) 0.002(2) 0.000(2)
O92 0.127(9) 0.159(11) 0.164(11) 0.062(9) -0.004(8) 0.004(8)
O97 0.1000(16) 0.1000(17) 0.1000(17) 0.0264(9) 0.0146(9) 0.0118(9)
O112 0.229(14) 0.146(10) 0.105(7) 0.056(7) 0.043(8) 0.011(10)
O123 0.176(11) 0.106(8) 0.102(7) 0.000(6) -0.014(7) 0.007(8)
O126 0.137(8) 0.106(7) 0.105(6) 0.040(6) 0.011(6) 0.006(6)
O127 0.078(5) 0.087(6) 0.142(8) 0.030(5) -0.015(5) 0.015(4)
N2 0.087(6) 0.038(4) 0.083(5) 0.003(4) 0.012(4) 0.007(4)
N5 0.059(4) 0.056(4) 0.088(6) 0.032(4) -0.009(4) 0.006(4)
N11 0.075(5) 0.067(5) 0.069(5) 0.016(4) 0.000(4) 0.000(4)
N30 0.065(4) 0.049(4) 0.046(3) 0.015(3) 0.003(3) 0.017(3)
N31 0.079(5) 0.062(5) 0.072(5) 0.008(4) 0.017(4) -0.006(4)
N32 0.086(6) 0.065(5) 0.064(5) 0.003(4) 0.024(4) 0.017(4)
N42 0.055(4) 0.061(4) 0.063(4) 0.016(3) 0.006(3) 0.016(3)
N43 0.060(4) 0.063(5) 0.076(5) 0.018(4) 0.022(4) 0.013(4)
N44 0.062(4) 0.046(4) 0.053(4) 0.009(3) 0.005(3) 0.010(3)
N52 0.051(4) 0.051(4) 0.053(4) 0.021(3) 0.001(3) 0.003(3)
N55 0.055(4) 0.045(4) 0.052(4) 0.017(3) 0.010(3) 0.003(3)
N61 0.052(4) 0.040(3) 0.056(4) 0.014(3) 0.006(3) 0.003(3)
N81 0.089(6) 0.059(5) 0.058(4) 0.020(3) 0.007(4) 0.028(4)
N101 0.050(4) 0.054(4) 0.066(4) 0.025(3) 0.009(3) 0.004(3)
N120 0.066(5) 0.092(6) 0.101(6) 0.040(5) 0.008(5) 0.023(5)
C1 0.111(9) 0.078(7) 0.057(6) 0.007(5) -0.004(6) 0.009(7)
C3 0.099(8) 0.059(6) 0.093(8) 0.031(5) 0.008(6) 0.007(6)
C4 0.059(5) 0.048(5) 0.143(10) 0.030(6) 0.015(6) 0.010(4)
C6 0.080(7) 0.053(5) 0.095(8) 0.027(5) -0.028(6) -0.004(5)
C7 0.106(9) 0.094(8) 0.131(10) 0.069(7) -0.061(8) -0.049(7)
C8 0.058(6) 0.040(5) 0.202(16) 0.018(8) -0.015(8) 0.000(5)
C9 0.069(7) 0.103(9) 0.147(12) 0.077(8) -0.013(7) -0.005(6)
C10 0.088(7) 0.093(8) 0.077(7) 0.040(6) -0.025(6) -0.025(6)
C12 0.086(7) 0.089(8) 0.054(5) 0.011(5) 0.006(5) 0.009(6)
C13 0.085(7) 0.070(6) 0.052(5) 0.009(4) 0.006(5) 0.029(5)
C14 0.078(7) 0.114(10) 0.112(9) 0.051(8) -0.006(7) 0.031(7)
C15 0.115(10) 0.073(7) 0.116(10) 0.039(7) 0.011(8) 0.026(7)
C16 0.071(6) 0.086(7) 0.060(5) 0.015(5) 0.020(5) 0.022(5)
C17 0.113(10) 0.059(7) 0.122(11) -0.012(7) 0.016(8) -0.013(7)
C18 0.076(7) 0.078(8) 0.128(10) 0.012(7) 0.044(7) 0.028(6)
C19 0.105(8) 0.071(7) 0.080(7) 0.027(5) 0.024(6) 0.030(6)
C20 0.078(6) 0.070(6) 0.067(6) 0.007(5) 0.014(5) 0.016(5)
C21 0.059(6) 0.106(9) 0.076(6) 0.031(6) 0.001(5) 0.020(6)
C22 0.088(7) 0.092(8) 0.069(6) 0.037(5) 0.002(6) 0.019(6)
C23 0.086(7) 0.089(7) 0.085(7) 0.044(6) 0.028(6) 0.025(6)
C24 0.067(6) 0.079(7) 0.113(9) 0.043(6) -0.008(6) 0.014(5)
C25 0.072(6) 0.074(7) 0.102(8) 0.037(6) 0.013(6) 0.017(5)
C26 0.120(10) 0.087(8) 0.103(9) 0.040(7) 0.025(8) 0.020(8)
C28 0.191(13) 0.111(10) 0.063(6) -0.027(6) 0.062(7) -0.096(9)
C29 0.069(6) 0.054(5) 0.071(6) 0.025(4) 0.001(5) -0.002(4)
C33 0.061(5) 0.044(4) 0.041(4) 0.015(3) 0.007(3) 0.013(4)
C34 0.065(5) 0.046(4) 0.045(4) 0.009(3) 0.008(4) 0.013(4)
C35 0.059(5) 0.044(4) 0.050(4) 0.016(3) 0.000(4) 0.014(3)
C36 0.054(4) 0.042(4) 0.045(4) 0.009(3) -0.002(3) 0.011(3)
C37 0.053(4) 0.044(4) 0.048(4) 0.015(3) 0.001(3) 0.012(3)
C38 0.060(5) 0.049(4) 0.057(5) 0.019(4) 0.006(4) 0.005(4)
C39 0.074(6) 0.042(4) 0.048(4) 0.010(3) -0.009(4) 0.003(4)
C40 0.082(6) 0.045(4) 0.039(4) 0.009(3) 0.001(4) 0.013(4)
C41 0.050(4) 0.041(4) 0.059(4) 0.016(3) 0.011(4) 0.013(3)
C45 0.057(4) 0.047(4) 0.047(4) 0.019(3) 0.010(3) 0.015(3)
C46 0.079(6) 0.071(6) 0.047(4) 0.024(4) 0.020(4) 0.036(5)
C47 0.055(5) 0.048(5) 0.066(5) 0.005(4) 0.008(4) 0.007(4)
C50 0.129(10) 0.069(7) 0.063(6) 0.003(5) 0.011(6) -0.016(7)
C51 0.047(4) 0.070(6) 0.054(5) 0.019(4) 0.000(4) -0.003(4)
C53 0.051(4) 0.060(5) 0.051(4) 0.017(4) -0.002(4) 0.006(4)
C54 0.059(5) 0.050(4) 0.040(4) 0.011(3) 0.003(3) 0.003(4)
C56 0.044(4) 0.043(4) 0.046(4) 0.009(3) 0.008(3) -0.001(3)
C57 0.047(4) 0.050(4) 0.049(4) 0.010(3) 0.011(3) 0.007(3)
C58 0.058(5) 0.049(4) 0.045(4) 0.007(3) 0.014(4) 0.007(4)
C59 0.060(5) 0.044(4) 0.055(4) 0.011(3) 0.008(4) -0.003(4)
C60 0.050(4) 0.058(5) 0.035(4) 0.010(3) 0.004(3) -0.002(4)
C62 0.049(4) 0.038(4) 0.060(5) 0.008(3) 0.007(4) -0.002(3)
C63 0.043(4) 0.048(4) 0.047(4) 0.022(3) -0.002(3) 0.007(3)
C64 0.060(5) 0.044(4) 0.043(4) 0.012(3) 0.005(3) 0.004(3)
C65 0.056(5) 0.068(5) 0.046(4) 0.019(4) 0.005(4) -0.003(4)
C66 0.059(5) 0.055(5) 0.051(4) 0.020(4) 0.004(4) -0.005(4)
C67 0.074(6) 0.049(5) 0.062(5) 0.017(4) 0.008(4) -0.008(4)
C68 0.061(5) 0.046(4) 0.046(4) 0.008(3) -0.002(4) 0.004(4)
C69 0.072(6) 0.081(7) 0.071(6) 0.025(5) 0.010(5) -0.010(5)
C70 0.042(4) 0.060(5) 0.061(5) 0.024(4) -0.001(4) -0.009(4)
C71 0.052(5) 0.069(6) 0.054(5) 0.018(4) 0.005(4) 0.009(4)
C72 0.063(5) 0.092(7) 0.054(5) 0.020(5) 0.015(4) 0.016(5)
C73 0.072(6) 0.107(9) 0.063(6) 0.028(6) 0.011(5) 0.003(6)
C74 0.048(5) 0.124(9) 0.066(6) 0.051(6) 0.003(4) 0.018(5)
C75 0.044(5) 0.088(7) 0.088(7) 0.033(6) 0.010(4) 0.016(5)
C76 0.119(10) 0.185(14) 0.057(6) 0.062(8) 0.007(6) 0.042(10)
C82 0.100(8) 0.056(6) 0.064(6) -0.004(4) -0.008(5) 0.023(5)
C83 0.119(9) 0.054(6) 0.065(6) 0.010(4) -0.008(6) 0.022(6)
C84 0.105(8) 0.065(6) 0.063(6) 0.008(5) 0.008(6) 0.031(6)
C85 0.120(9) 0.069(6) 0.055(5) 0.024(4) 0.016(6) 0.033(6)
C86 0.099(8) 0.065(6) 0.068(6) 0.026(5) 0.011(5) 0.016(6)
C87 0.118(10) 0.094(8) 0.124(10) 0.070(7) 0.030(8) 0.044(8)
C88 0.176(15) 0.073(7) 0.108(9) 0.046(7) 0.053(10) 0.027(9)
C89 0.140(12) 0.092(9) 0.073(7) 0.021(6) 0.036(8) 0.021(8)
C90 0.26(3) 0.079(9) 0.127(13) 0.050(9) -0.030(15) -0.006(13)
C91 0.146(13) 0.116(12) 0.092(9) 0.036(8) -0.040(9) 0.021(10)
C93 0.114(15) 0.33(4) 0.36(4) 0.21(3) 0.09(2) 0.05(2)
C94 0.082(7) 0.073(7) 0.104(9) -0.018(6) -0.021(6) 0.029(6)
C95 0.099(8) 0.082(7) 0.063(6) 0.025(5) 0.009(5) -0.014(6)
C96 0.1399(19) 0.1401(19) 0.140(2) 0.0372(10) 0.0203(10) 0.0164(10)
C98 0.062(6) 0.130(9) 0.052(5) 0.047(5) 0.007(4) 0.004(6)
C99 0.061(5) 0.098(8) 0.069(6) 0.041(5) 0.010(5) 0.008(5)
C100 0.063(5) 0.065(5) 0.057(5) 0.030(4) 0.003(4) 0.009(4)
C102 0.055(5) 0.053(5) 0.058(5) 0.021(4) 0.007(4) -0.002(4)
C103 0.047(4) 0.063(5) 0.075(6) 0.029(4) 0.013(4) 0.010(4)
C104 0.069(6) 0.058(5) 0.086(6) 0.031(5) 0.001(5) 0.003(5)
C105 0.055(5) 0.064(6) 0.071(6) 0.006(4) 0.016(4) -0.004(4)
C106 0.055(5) 0.047(5) 0.078(6) 0.007(4) 0.015(4) 0.005(4)
C107 0.070(6) 0.056(5) 0.063(5) 0.015(4) 0.024(4) 0.007(4)
C108 0.132(12) 0.184(15) 0.082(8) 0.077(9) 0.011(8) -0.023(12)
C109 0.1298(19) 0.1299(19) 0.130(2) 0.0343(10) 0.0190(10) 0.0154(10)
C110 0.092(10) 0.211(19) 0.125(12) 0.088(12) 0.004(9) 0.021(11)
C111 0.182(17) 0.170(17) 0.074(9) 0.029(10) 0.003(10) -0.053(14)
C113 0.131(14) 0.19(2) 0.101(11) 0.014(13) 0.001(10) -0.015(14)
C114 0.142(13) 0.151(14) 0.133(12) 0.071(11) 0.073(11) 0.029(11)
C115 0.168(18) 0.168(19) 0.179(18) 0.071(16) 0.048(15) -0.035(16)
C116 0.1342(19) 0.1340(19) 0.134(2) 0.0353(10) 0.0198(10) 0.0158(10)
C117 0.1918(19) 0.192(2) 0.192(2) 0.0507(10) 0.0281(10) 0.0225(10)
C118 0.32(3) 0.101(13) 0.116(13) 0.008(10) 0.052(16) -0.066(17)
C119 0.29(4) 0.34(4) 0.19(2) 0.15(3) 0.08(2) 0.09(3)
C121 0.083(7) 0.069(6) 0.122(9) 0.046(6) 0.011(7) 0.024(6)
C122 0.073(6) 0.055(6) 0.109(8) 0.019(5) 0.007(6) 0.016(5)
C124 0.110(12) 0.128(14) 0.158(15) 0.042(12) 0.005(11) -0.012(10)
C125 0.125(12) 0.098(11) 0.126(12) -0.003(9) 0.039(10) 0.009(9)
C128 0.093(8) 0.089(9) 0.106(9) -0.003(7) -0.013(7) 0.030(7)
C129 0.135(13) 0.126(13) 0.111(10) 0.016(9) 0.040(10) 0.033(11)

loop_
_atom_type_symbol
_atom_type_description
_atom_type_scat_dispersion_real
_atom_type_scat_dispersion_imag
_atom_type_scat_source
C C 0.0033 0.0016 'International Tables Vol C Tables 4.2.6.8 and 6.1.1.4'
D D 0.0000 0.0000 'International Tables Vol C Tables 4.2.6.8 and 6.1.1.4'
H H 0.0000 0.0000 'International Tables Vol C Tables 4.2.6.8 and 6.1.1.4'
N N 0.0061 0.0033 'International Tables Vol C Tables 4.2.6.8 and 6.1.1.4'
O O 0.0106 0.0060 'International Tables Vol C Tables 4.2.6.8 and 6.1.1.4'
Pd Pd -0.9988 1.0072 'International Tables Vol C Tables 4.2.6.8 and 6.1.1.4'
Pt Pt -1.7033 8.3905 'International Tables Vol C Tables 4.2.6.8 and 6.1.1.4'

loop_
_geom_angle_atom_site_label_1
_geom_angle_atom_site_label_2
_geom_angle_atom_site_label_3
_geom_angle
N5 Pt1 N2 80.9(4)
N5 Pt1 N11 79.8(4)
N2 Pt1 N11 160.6(4)
N5 Pt1 N81 179.0(3)
N2 Pt1 N81 100.1(3)
N11 Pt1 N81 99.3(3)
N55 Pd1 N52 80.0(3)
N55 Pd1 N61 80.4(3)
N52 Pd1 N61 160.3(3)
N55 Pd1 N101 178.1(3)
N52 Pd1 N101 98.2(3)
N61 Pd1 N101 101.5(3)
C28 O27 C8 102.7(14)
C58 O48 C47 118.9(7)
C39 O49 C50 117.7(8)
C91 O92 C93 109(2)
C96 O97 C98 119.2(4)
C113 O112 C111 114.6(14)
C3 N2 C1 116.6(10)
C3 N2 Pt1 115.9(8)
C1 N2 Pt1 127.6(8)
C6 N5 C4 124.7(9)
C6 N5 Pt1 119.2(8)
C4 N5 Pt1 116.2(8)
C10 N11 C12 123.0(10)
C10 N11 Pt1 112.6(8)
C12 N11 Pt1 124.1(7)
N31 N30 C34 111.8(7)
N31 N30 C29 120.2(8)
C34 N30 C29 128.0(7)
N32 N31 N30 105.0(8)
N31 N32 C33 111.5(8)
N43 N42 C41 109.5(7)
N44 N43 N42 105.9(7)
N43 N44 C45 112.7(7)
N43 N44 C46 118.6(8)
C45 N44 C46 128.6(8)
C53 N52 C51 117.4(7)
C53 N52 Pd1 116.1(5)
C51 N52 Pd1 126.5(6)
C54 N55 C56 122.8(7)
C54 N55 Pd1 119.0(6)
C56 N55 Pd1 118.2(5)
C60 N61 C62 115.5(7)
C60 N61 Pd1 115.9(5)
C62 N61 Pd1 128.5(5)
C86 N81 C82 118.6(10)
C86 N81 Pt1 121.7(8)
C82 N81 Pt1 119.6(8)
C106 N101 C102 117.9(8)
C106 N101 Pd1 121.1(7)
C102 N101 Pd1 120.9(6)
C104 N120 C122 124.2(11)
C104 N120 C121 118.2(10)
C122 N120 C121 117.2(10)
N2 C1 C20 112.5(9)
O77 C3 N2 127.2(12)
O77 C3 C4 120.4(11)
N2 C3 C4 112.4(11)
C9 C4 N5 117.9(14)
C9 C4 C3 127.4(13)
N5 C4 C3 114.6(10)
N5 C6 C7 118.5(12)
N5 C6 C10 112.3(9)
C7 C6 C10 129.1(12)
C8 C7 C6 114.5(13)
C9 C8 C7 124.4(13)
C9 C8 O27 112.5(14)
C7 C8 O27 123.2(16)
C4 C9 C8 120.1(16)
O78 C10 N11 122.3(13)
O78 C10 C6 121.6(11)
N11 C10 C6 116.1(10)
C13 C12 N11 111.8(9)
C18 C13 C14 117.1(12)
C18 C13 C12 124.6(11)
C14 C13 C12 118.2(11)
C13 C14 C15 119.4(12)
C16 C15 C14 122.4(12)
C17 C16 C15 115.6(13)
C17 C16 C19 122.2(11)
C15 C16 C19 121.8(11)
C16 C17 C18 125.4(14)
C13 C18 C17 118.6(13)
C25 C20 C21 118.5(12)
C25 C20 C1 120.3(11)
C21 C20 C1 121.1(10)
C20 C21 C22 119.6(10)
C23 C22 C21 123.9(11)
C22 C23 C24 117.7(12)
C22 C23 C26 122.0(12)
C24 C23 C26 120.2(12)
C23 C24 C25 117.9(11)
C20 C25 C24 122.1(11)
O27 C28 C29 95.8(11)
N30 C29 C28 104.7(8)
N32 C33 C34 107.3(8)
N32 C33 C35 125.8(7)
C34 C33 C35 126.8(7)
N30 C34 C33 104.5(7)
C36 C35 C40 120.0(8)
C36 C35 C33 120.7(7)
C40 C35 C33 119.4(8)
C35 C36 C37 121.2(7)
C38 C37 C36 118.1(8)
C38 C37 C41 120.3(8)
C36 C37 C41 121.6(7)
C39 C38 C37 119.5(8)
C40 C39 C38 122.4(8)
C40 C39 O49 115.1(8)
C38 C39 O49 122.5(9)
C39 C40 C35 118.8(8)
N42 C41 C45 108.3(7)
N42 C41 C37 124.3(7)
C45 C41 C37 127.4(8)
N44 C45 C41 103.6(7)
N44 C46 C47 112.3(7)
O48 C47 C46 107.8(7)
N52 C51 C70 111.8(7)
O79 C53 N52 129.3(8)
O79 C53 C54 119.2(8)
N52 C53 C54 111.6(7)
N55 C54 C59 120.2(8)
N55 C54 C53 113.3(7)
C59 C54 C53 126.4(7)
C57 C56 N55 119.1(7)
C57 C56 C60 129.0(7)
N55 C56 C60 111.9(7)
C56 C57 C58 120.0(8)
O48 C58 C57 125.2(8)
O48 C58 C59 116.1(7)
C57 C58 C59 118.6(8)
C54 C59 C58 119.2(8)
O80 C60 N61 128.6(8)
O80 C60 C56 117.8(8)
N61 C60 C56 113.6(7)
N61 C62 C63 116.5(7)
C64 C63 C68 118.3(8)
C64 C63 C62 122.8(7)
C68 C63 C62 119.0(7)
C63 C64 C65 121.2(8)
C64 C65 C66 122.0(8)
C67 C66 C65 115.6(8)
C67 C66 C69 123.3(8)
C65 C66 C69 121.1(8)
C66 C67 C68 123.4(8)
C67 C68 C63 119.5(8)
C75 C70 C71 119.9(9)
C75 C70 C51 119.9(9)
C71 C70 C51 120.1(8)
C72 C71 C70 118.3(9)
C71 C72 C73 124.0(10)
C74 C73 C72 116.1(10)
C74 C73 C76 121.2(12)
C72 C73 C76 122.6(11)
C73 C74 C75 122.8(11)
C70 C75 C74 118.8(10)
N81 C82 C83 121.0(12)
C84 C83 C82 119.0(12)
C84 C83 C94 123.0(11)
C82 C83 C94 118.1(11)
C85 C84 C83 121.3(11)
C84 C85 C86 116.6(12)
C84 C85 C87 121.7(11)
C86 C85 C87 121.6(12)
N81 C86 C85 123.4(12)
C85 C87 C88 115.5(11)
C87 C88 C89 117.5(12)
C90 C89 C88 113.0(13)
C91 C90 C89 112.1(14)
O126 C91 O92 121.4(18)
O126 C91 C90 129.4(16)
O92 C91 C90 108.7(14)
C95 C94 C83 113.6(9)
C94 C95 C96 121.2(10)
O97 C96 C95 114.8(6)
O97 C98 C99 116.6(5)
C98 C99 C100 113.4(7)
C102 C100 C99 115.1(7)
N101 C102 C103 123.0(9)
N101 C102 C100 116.3(8)
C103 C102 C100 120.7(8)
C102 C103 C104 120.0(9)
C103 C104 N120 122.0(10)
C103 C104 C105 117.4(9)
N120 C104 C105 120.6(10)
C106 C105 C104 118.9(9)
N101 C106 C105 122.8(10)
N101 C106 C107 117.8(9)
C105 C106 C107 119.4(9)
C108 C107 C106 112.0(8)
C107 C108 C109 107.3(9)
C108 C109 C110 121.3(13)
C109 C110 C111 113.0(16)
O112 C111 C110 106.1(14)
C114 C113 C118 120.0
C114 C113 O112 116.2(10)
C118 C113 O112 123.7(10)
C113 C114 C115 120.0
C114 C115 C116 120.0
C117 C116 C115 120.0
C117 C116 C119 121.4(15)
C115 C116 C119 118.3(15)
C118 C117 C116 120.0
C117 C118 C113 120.0
C125 C124 O123 108.2(17)
C129 C128 O127 109.7(14)

loop_
_geom_bond_atom_site_label_1
_geom_bond_atom_site_label_2
_geom_bond_distance
Pt1 N5 1.925(8)
Pt1 N2 2.021(9)
Pt1 N11 2.028(9)
Pt1 N81 2.043(8)
Pd1 N55 1.939(7)
Pd1 N52 2.027(7)
Pd1 N61 2.034(7)
Pd1 N101 2.112(7)
O27 C28 1.255(15)
O27 C8 1.477(16)
O48 C58 1.343(11)
O48 C47 1.436(11)
O49 C39 1.402(10)
O49 C50 1.408(15)
O77 C3 1.254(15)
O78 C10 1.319(15)
O79 C53 1.232(10)
O80 C60 1.259(9)
O92 C91 1.322(18)
O92 C93 1.33(3)
O97 C96 1.3497(11)
O97 C98 1.3501(11)
O112 C113 1.417(16)
O112 C111 1.42(2)
O123 C124 1.48(2)
O126 C91 1.206(18)
O127 C128 1.446(16)
N2 C3 1.353(15)
N2 C1 1.447(15)
N5 C6 1.325(15)
N5 C4 1.394(15)
N11 C10 1.346(15)
N11 C12 1.510(15)
N30 N31 1.341(10)
N30 C34 1.357(12)
N30 C29 1.479(12)
N31 N32 1.310(12)
N32 C33 1.347(11)
N42 N43 1.337(11)
N42 C41 1.337(11)
N43 N44 1.333(11)
N44 C45 1.338(11)
N44 C46 1.490(11)
N52 C53 1.336(11)
N52 C51 1.476(11)
N55 C54 1.312(10)
N55 C56 1.368(10)
N61 C60 1.319(11)
N61 C62 1.468(10)
N81 C86 1.328(14)
N81 C82 1.348(15)
N101 C106 1.352(12)
N101 C102 1.362(12)
N120 C104 1.401(14)
N120 C122 1.413(15)
N120 C121 1.439(17)
C1 C20 1.553(17)
C3 C4 1.465(18)
C4 C9 1.337(17)
C6 C7 1.436(17)
C6 C10 1.440(18)
C7 C8 1.42(2)
C8 C9 1.34(2)
C12 C13 1.484(16)
C13 C18 1.343(16)
C13 C14 1.366(16)
C14 C15 1.420(19)
C15 C16 1.321(18)
C16 C17 1.278(18)
C16 C19 1.544(17)
C17 C18 1.404(18)
C20 C25 1.345(15)
C20 C21 1.350(16)
C21 C22 1.403(18)
C22 C23 1.316(17)
C23 C24 1.401(16)
C23 C26 1.488(18)
C24 C25 1.433(17)
C28 C29 1.81(2)
C33 C34 1.362(11)
C33 C35 1.490(12)
C35 C36 1.374(12)
C35 C40 1.418(11)
C36 C37 1.407(12)
C37 C38 1.404(11)
C37 C41 1.446(12)
C38 C39 1.396(13)
C39 C40 1.348(14)
C41 C45 1.396(11)
C46 C47 1.519(13)
C51 C70 1.540(13)
C53 C54 1.537(12)
C54 C59 1.383(12)
C56 C57 1.365(12)
C56 C60 1.526(11)
C57 C58 1.396(12)
C58 C59 1.401(12)
C62 C63 1.522(12)
C63 C64 1.380(11)
C63 C68 1.403(11)
C64 C65 1.382(12)
C65 C66 1.415(12)
C66 C67 1.381(13)
C66 C69 1.518(14)
C67 C68 1.396(13)
C70 C75 1.381(14)
C70 C71 1.424(13)
C71 C72 1.366(14)
C72 C73 1.390(17)
C73 C74 1.388(16)
C73 C76 1.499(16)
C74 C75 1.404(15)
C82 C83 1.408(15)
C83 C84 1.374(18)
C83 C94 1.546(18)
C84 C85 1.354(18)
C85 C86 1.428(15)
C85 C87 1.475(18)
C87 C88 1.50(2)
C88 C89 1.54(2)
C89 C90 1.51(3)
C90 C91 1.45(3)
C94 C95 1.488(15)
C95 C96 1.5000(11)
C98 C99 1.5001(11)
C99 C100 1.525(13)
C100 C102 1.517(13)
C102 C103 1.367(13)
C103 C104 1.376(15)
C104 C105 1.452(16)
C105 C106 1.359(14)
C106 C107 1.499(15)
C107 C108 1.483(12)
C108 C109 1.5002(11)
C109 C110 1.53(2)
C110 C111 1.56(3)
C113 C114 1.3900
C113 C118 1.3900
C114 C115 1.3900
C115 C116 1.3900
C116 C117 1.3900
C116 C119 1.64(3)
C117 C118 1.3900
C124 C125 1.41(2)
C128 C129 1.41(2)
